data_7223256
loop_
_publ_author_name
'BERREDJEM, MALIKA'
'BOUZINA, ABDESLEM'
'Aouf, Nour-Eddine'
'Bouacida, Sofiane'
'Merazig, Hocine'

_publ_section_title
;
 A greener procedure for the synthesis of \a-ureidophosphonates under
 ultrasound irradiation. X-ray crystallographic study
;
_journal_name_full 'RSC Adv.'
_journal_paper_doi 10.1039/C5RA19886K
_journal_year 2015
_chemical_compound_source 'synthesis as described'
_chemical_formula_moiety 'C15 H24 N2 O4 P1'
_chemical_formula_sum 'C15 H24 N2 O4 P'
_chemical_formula_weight 327.33
_chemical_name_systematic
;
 ?
;
_space_group_IT_number 14
_symmetry_cell_setting monoclinic
_symmetry_Int_Tables_number 14
_symmetry_space_group_name_Hall '-P 2yn'
_symmetry_space_group_name_H-M 'P 1 21/n 1'
_atom_sites_solution_hydrogens geom
_atom_sites_solution_primary direct
_atom_sites_solution_secondary difmap
_audit_creation_method 'WinGX routine CIF_UPDATE'
_audit_update_record
;
2015-09-16 deposited with the CCDC.
2015-11-13 downloaded from the CCDC.
;
_cell_angle_alpha 90
_cell_angle_beta 93.303(2)
_cell_angle_gamma 90
_cell_formula_units_Z 4
_cell_length_a 9.6789(5)
_cell_length_b 9.1089(4)
_cell_length_c 20.6717(9)
_cell_measurement_reflns_used 4330
_cell_measurement_temperature 295(2)
_cell_measurement_theta_max 22.63
_cell_measurement_theta_min 2.38
_cell_measurement_wavelength 0.71073
_cell_volume 1819.47(15)
_computing_cell_refinement 'Bruker APEX2 (Bruker, 2011)'
_computing_data_collection 'Bruker APEX2 (Bruker, 2011)'
_computing_data_reduction 'Bruker APEX2 (Bruker, 2011)'
_computing_molecular_graphics 'Ortep-3 for Windows (Farrugia, 1997)'
_computing_publication_material 'WinGX publication routines (Farrugia, 1999)'
_computing_structure_refinement 'SHELXL-97 (Sheldrick, 1997)'
_computing_structure_solution 'SIR92 (Giacovazzo et al, 1993)'
_diffrn_ambient_temperature 295(2)
_diffrn_detector 'CCD plate'
_diffrn_measured_fraction_theta_full 0.999
_diffrn_measured_fraction_theta_max 0.999
_diffrn_measurement_method 'CCD rotation images, thick slices'
_diffrn_orient_matrix_type 'by SAINT Bruker-AXS'
_diffrn_orient_matrix_UB_11 0.999777E-1
_diffrn_orient_matrix_UB_12 0.119869E-1
_diffrn_orient_matrix_UB_13 0.140206E-1
_diffrn_orient_matrix_UB_21 0.51735E-2
_diffrn_orient_matrix_UB_22 0.889331E-1
_diffrn_orient_matrix_UB_23 -0.281202E-1
_diffrn_orient_matrix_UB_31 -0.262255E-1
_diffrn_orient_matrix_UB_32 0.632408E-1
_diffrn_orient_matrix_UB_33 0.368869E-1
_diffrn_radiation_monochromator graphite
_diffrn_radiation_probe x-ray
_diffrn_radiation_type MoK\a
_diffrn_radiation_wavelength 0.71073
_diffrn_reflns_av_R_equivalents 0.053
_diffrn_reflns_av_unetI/netI 0.0379
_diffrn_reflns_limit_h_max 11
_diffrn_reflns_limit_h_min -11
_diffrn_reflns_limit_k_max 11
_diffrn_reflns_limit_k_min -10
_diffrn_reflns_limit_l_max 25
_diffrn_reflns_limit_l_min -21
_diffrn_reflns_number 13849
_diffrn_reflns_theta_full 26.07
_diffrn_reflns_theta_max 26.07
_diffrn_reflns_theta_min 2.28
_diffrn_source 'Enraf Nonius FR590'
_exptl_absorpt_coefficient_mu 0.169
_exptl_absorpt_correction_T_max 0.911
_exptl_absorpt_correction_T_min 0.891
_exptl_absorpt_correction_type multi-scan
_exptl_absorpt_process_details
;
  [Sheldrick, G.M. (2002). SADABS Bruker AXS Inc., Madison, Wisconsin, USA]
;
_exptl_crystal_colour colorless
_exptl_crystal_density_diffrn 1.195
_exptl_crystal_density_method 'not measured'
_exptl_crystal_description prism
_exptl_crystal_F_000 700
_exptl_crystal_size_max 0.13
_exptl_crystal_size_mid 0.11
_exptl_crystal_size_min 0.06
_refine_diff_density_max 0.343
_refine_diff_density_min -0.264
_refine_diff_density_rms 0.061
_refine_ls_extinction_method none
_refine_ls_goodness_of_fit_ref 1.032
_refine_ls_hydrogen_treatment constr
_refine_ls_matrix_type full
_refine_ls_number_parameters 205
_refine_ls_number_reflns 3602
_refine_ls_number_restraints 0
_refine_ls_restrained_S_all 1.032
_refine_ls_R_factor_all 0.0977
_refine_ls_R_factor_gt 0.0675
_refine_ls_shift/su_max 0
_refine_ls_shift/su_mean 0
_refine_ls_structure_factor_coef Fsqd
_refine_ls_weighting_details 'calc w=1/[\s^2^(Fo^2^)+(0.1377P)^2^+0.0000P] where P=(Fo^2^+2Fc^2^)/3'
_refine_ls_weighting_scheme calc
_refine_ls_wR_factor_gt 0.1907
_refine_ls_wR_factor_ref 0.216
_reflns_number_gt 2291
_reflns_number_total 3602
_reflns_threshold_expression >2sigma(I)
_cod_data_source_file c5ra19886k2.cif
_cod_data_source_block ABS
_cod_original_cell_volume 1819.48(15)
_cod_original_sg_symbol_H-M 'P 21/n'
_cod_database_code 7223256

loop_
_symmetry_equiv_pos_as_xyz
'x, y, z'
'-x+1/2, y+1/2, -z+1/2'
'-x, -y, -z'
'x-1/2, -y-1/2, z-1/2'

loop_
_atom_site_label
_atom_site_type_symbol
_atom_site_fract_x
_atom_site_fract_y
_atom_site_fract_z
_atom_site_U_iso_or_equiv
_atom_site_adp_type
_atom_site_occupancy
_atom_site_symmetry_multiplicity
_atom_site_calc_flag
_atom_site_refinement_flags
_atom_site_disorder_assembly
_atom_site_disorder_group
C1 C 0.7280(3) 0.3999(3) 0.75144(12) 0.0510(6) Uani 1 1 d . . .
C2 C 0.5867(3) 0.3290(3) 0.84002(12) 0.0519(6) Uani 1 1 d . . .
H2 H 0.549 0.4286 0.8359 0.062 Uiso 1 1 calc R . .
C3 C 0.6794(3) 0.3238(3) 0.90109(12) 0.0542(6) Uani 1 1 d . . .
C4 C 0.7837(3) 0.2226(3) 0.91031(15) 0.0687(8) Uani 1 1 d . . .
H4 H 0.8006 0.157 0.8772 0.082 Uiso 1 1 calc R . .
C5 C 0.8637(4) 0.2160(4) 0.96732(18) 0.0906(11) Uani 1 1 d . . .
H5 H 0.9345 0.147 0.9716 0.109 Uiso 1 1 calc R . .
C6 C 0.8412(5) 0.3100(4) 1.01880(17) 0.0942(11) Uani 1 1 d . . .
C7 C 0.7373(5) 0.4100(4) 1.00928(16) 0.0953(11) Uani 1 1 d . . .
H7 H 0.7191 0.4746 1.0426 0.114 Uiso 1 1 calc R . .
C8 C 0.6582(4) 0.4184(3) 0.95172(15) 0.0792(9) Uani 1 1 d . . .
H8 H 0.5891 0.4892 0.9469 0.095 Uiso 1 1 calc R . .
C9 C 0.9343(8) 0.2987(6) 1.0812(2) 0.162(3) Uani 1 1 d . . .
C10 C 0.9800(9) 0.4288(7) 1.1085(3) 0.210(4) Uani 1 1 d . . .
H10A H 1.0409 0.4089 1.1457 0.315 Uiso 1 1 calc R . .
H10B H 0.9022 0.4849 1.1213 0.315 Uiso 1 1 calc R . .
H10C H 1.0288 0.4836 1.0773 0.315 Uiso 1 1 calc R . .
C11 C 0.9208(9) 0.1634(7) 1.1156(2) 0.188(3) Uani 1 1 d . . .
H11A H 0.9898 0.1589 1.1508 0.282 Uiso 1 1 calc R . .
H11B H 0.9332 0.0825 1.0867 0.282 Uiso 1 1 calc R . .
H11C H 0.8304 0.1579 1.1323 0.282 Uiso 1 1 calc R . .
C14 C 0.3864(8) 0.1444(6) 0.9642(2) 0.164(3) Uani 1 1 d . . .
H14A H 0.3641 0.0473 0.9474 0.196 Uiso 1 1 calc R . .
H14B H 0.4834 0.1421 0.9789 0.196 Uiso 1 1 calc R . .
N1 N 0.8021(3) 0.3513(2) 0.70311(11) 0.0722(7) Uani 1 1 d . . .
H1A H 0.8486 0.4122 0.6812 0.087 Uiso 1 1 calc R . .
H1B H 0.8031 0.2592 0.694 0.087 Uiso 1 1 calc R . .
N2 N 0.6545(2) 0.2958(2) 0.78092(10) 0.0535(6) Uani 1 1 d . . .
H2A H 0.6478 0.2092 0.7645 0.064 Uiso 1 1 calc R . .
O1 O 0.4809(2) 0.0499(2) 0.83931(12) 0.0867(7) Uani 1 1 d . . .
O2 O 0.3766(2) 0.2398(2) 0.91083(10) 0.0760(6) Uani 1 1 d . . .
O3 O 0.3339(2) 0.2661(3) 0.79306(12) 0.0946(8) Uani 1 1 d . . .
O4 O 0.7228(2) 0.53001(18) 0.76657(9) 0.0663(6) Uani 1 1 d . . .
P1 P 0.44188(8) 0.20362(8) 0.84545(4) 0.0634(3) Uani 1 1 d . A .
C15 C 0.3190(9) 0.1598(6) 1.0145(3) 0.200(3) Uani 1 1 d . . .
H15A H 0.3316 0.2578 1.0309 0.3 Uiso 1 1 calc R . .
H15B H 0.3519 0.0906 1.0468 0.3 Uiso 1 1 calc R . .
H15C H 0.2225 0.1428 1.0038 0.3 Uiso 1 1 calc R . .
C12A C 0.224(3) 0.168(6) 0.771(2) 0.202(5) Uani 0.403(10) 1 d P A 1
H12A H 0.2699 0.0876 0.7503 0.242 Uiso 0.403(10) 1 calc PR A 1
H12B H 0.1882 0.1282 0.81 0.242 Uiso 0.403(10) 1 calc PR A 1
C13A C 0.1298(15) 0.195(2) 0.7377(10) 0.202(5) Uani 0.403(10) 1 d P A 1
H13A H 0.108 0.2975 0.7414 0.303 Uiso 0.403(10) 1 calc PR A 1
H13B H 0.0526 0.1374 0.7501 0.303 Uiso 0.403(10) 1 calc PR A 1
H13C H 0.1491 0.173 0.6938 0.303 Uiso 0.403(10) 1 calc PR A 1
C12B C 0.1960(18) 0.202(4) 0.7782(16) 0.202(5) Uani 0.597(10) 1 d P A 2
H12C H 0.1777 0.2206 0.7323 0.242 Uiso 0.597(10) 1 calc PR A 2
H12D H 0.2108 0.0968 0.7819 0.242 Uiso 0.597(10) 1 calc PR A 2
C13B C 0.1000(11) 0.2193(17) 0.7985(7) 0.202(5) Uani 0.597(10) 1 d P A 2
H13D H 0.1058 0.1884 0.843 0.303 Uiso 0.597(10) 1 calc PR A 2
H13E H 0.0296 0.1637 0.7748 0.303 Uiso 0.597(10) 1 calc PR A 2
H13F H 0.0771 0.3218 0.7962 0.303 Uiso 0.597(10) 1 calc PR A 2

loop_
_atom_site_aniso_label
_atom_site_aniso_U_11
_atom_site_aniso_U_22
_atom_site_aniso_U_33
_atom_site_aniso_U_23
_atom_site_aniso_U_13
_atom_site_aniso_U_12
C1 0.0602(15) 0.0424(13) 0.0505(13) 0.0059(10) 0.0035(12) 0.0001(11)
C2 0.0596(15) 0.0421(12) 0.0552(14) -0.0011(10) 0.0142(12) 0.0030(11)
C3 0.0596(15) 0.0480(13) 0.0562(15) -0.0035(11) 0.0123(12) -0.0039(11)
C4 0.077(2) 0.0592(16) 0.0690(18) -0.0083(13) -0.0021(15) 0.0051(14)
C5 0.098(3) 0.078(2) 0.093(2) -0.0069(18) -0.017(2) 0.0155(19)
C6 0.123(3) 0.084(2) 0.072(2) -0.0046(17) -0.025(2) -0.010(2)
C7 0.128(3) 0.089(2) 0.068(2) -0.0264(18) -0.002(2) 0.005(2)
C8 0.094(2) 0.0713(19) 0.072(2) -0.0228(16) 0.0062(17) 0.0092(17)
C9 0.251(8) 0.125(4) 0.100(3) 0.005(3) -0.081(4) -0.021(4)
C10 0.277(9) 0.166(6) 0.170(5) 0.029(4) -0.130(6) -0.097(6)
C11 0.296(9) 0.149(5) 0.108(4) 0.024(3) -0.078(5) -0.044(6)
C14 0.260(7) 0.140(4) 0.099(3) 0.046(3) 0.076(4) 0.049(4)
N1 0.0994(19) 0.0500(13) 0.0706(15) 0.0034(11) 0.0341(14) -0.0039(12)
N2 0.0649(13) 0.0426(11) 0.0544(12) -0.0031(9) 0.0157(10) -0.0058(9)
O1 0.0839(14) 0.0585(12) 0.1223(18) -0.0151(11) 0.0445(13) -0.0162(10)
O2 0.0700(13) 0.0803(13) 0.0809(13) 0.0064(11) 0.0313(11) 0.0118(10)
O3 0.0656(14) 0.1265(19) 0.0904(15) 0.0142(14) -0.0087(12) -0.0224(13)
O4 0.0881(14) 0.0372(9) 0.0756(12) 0.0058(8) 0.0219(10) -0.0004(8)
P1 0.0576(5) 0.0616(5) 0.0727(5) -0.0030(3) 0.0186(4) -0.0062(3)
C15 0.317(10) 0.144(5) 0.153(5) 0.045(4) 0.134(6) 0.047(5)
C12A 0.080(5) 0.342(12) 0.179(7) 0.049(8) -0.028(6) -0.044(7)
C13A 0.080(5) 0.342(12) 0.179(7) 0.049(8) -0.028(6) -0.044(7)
C12B 0.080(5) 0.342(12) 0.179(7) 0.049(8) -0.028(6) -0.044(7)
C13B 0.080(5) 0.342(12) 0.179(7) 0.049(8) -0.028(6) -0.044(7)

loop_
_atom_type_symbol
_atom_type_description
_atom_type_scat_dispersion_real
_atom_type_scat_dispersion_imag
_atom_type_scat_source
C C 0.0033 0.0016 'International Tables Vol C Tables 4.2.6.8 and 6.1.1.4'
H H 0 0 'International Tables Vol C Tables 4.2.6.8 and 6.1.1.4'
N N 0.0061 0.0033 'International Tables Vol C Tables 4.2.6.8 and 6.1.1.4'
O O 0.0106 0.006 'International Tables Vol C Tables 4.2.6.8 and 6.1.1.4'
P P 0.1023 0.0942 'International Tables Vol C Tables 4.2.6.8 and 6.1.1.4'

loop_
_geom_angle_atom_site_label_1
_geom_angle_atom_site_label_2
_geom_angle_atom_site_label_3
_geom_angle
O4 C1 N1 122.8(2)
O4 C1 N2 122.1(2)
N1 C1 N2 115.1(2)
N2 C2 C3 115.0(2)
N2 C2 P1 107.98(16)
C3 C2 P1 110.65(17)
N2 C2 H2 107.6
C3 C2 H2 107.6
P1 C2 H2 107.6
C4 C3 C8 117.0(3)
C4 C3 C2 122.4(2)
C8 C3 C2 120.6(2)
C3 C4 C5 121.5(3)
C3 C4 H4 119.3
C5 C4 H4 119.3
C4 C5 C6 121.6(3)
C4 C5 H5 119.2
C6 C5 H5 119.2
C7 C6 C5 116.5(3)
C7 C6 C9 124.0(4)
C5 C6 C9 119.5(4)
C6 C7 C8 122.0(3)
C6 C7 H7 119
C8 C7 H7 119
C7 C8 C3 121.3(3)
C7 C8 H8 119.3
C3 C8 H8 119.3
C10 C9 C11 125.2(4)
C10 C9 C6 116.5(4)
C11 C9 C6 114.1(5)
C9 C10 H10A 109.5
C9 C10 H10B 109.5
H10A C10 H10B 109.5
C9 C10 H10C 109.5
H10A C10 H10C 109.5
H10B C10 H10C 109.5
C9 C11 H11A 109.5
C9 C11 H11B 109.5
H11A C11 H11B 109.5
C9 C11 H11C 109.5
H11A C11 H11C 109.5
H11B C11 H11C 109.5
C15 C14 O2 124.2(5)
C15 C14 H14A 106.3
O2 C14 H14A 106.3
C15 C14 H14B 106.3
O2 C14 H14B 106.3
H14A C14 H14B 106.4
C1 N1 H1A 120
C1 N1 H1B 120
H1A N1 H1B 120
C1 N2 C2 120.58(19)
C1 N2 H2A 119.7
C2 N2 H2A 119.7
C14 O2 P1 122.5(3)
C12A O3 P1 116.3(17)
C12B O3 P1 124.0(12)
O1 P1 O2 113.48(13)
O1 P1 O3 117.02(15)
O2 P1 O3 103.56(13)
O1 P1 C2 113.22(12)
O2 P1 C2 105.85(12)
O3 P1 C2 102.40(13)
C14 C15 H15A 109.5
C14 C15 H15B 109.5
H15A C15 H15B 109.5
C14 C15 H15C 109.5
H15A C15 H15C 109.5
H15B C15 H15C 109.5
C13A C12A O3 128(4)
C13A C12A H12A 105.4
O3 C12A H12A 105.4
C13A C12A H12B 105.4
O3 C12A H12B 105.4
H12A C12A H12B 106
C13B C12B O3 132(3)
C13B C12B H12C 104.3
O3 C12B H12C 104.3
C13B C12B H12D 104.3
O3 C12B H12D 104.3
H12C C12B H12D 105.6
C12B C13B H13D 109.5
C12B C13B H13E 109.5
H13D C13B H13E 109.5
C12B C13B H13F 109.5
H13D C13B H13F 109.5
H13E C13B H13F 109.5

loop_
_geom_bond_atom_site_label_1
_geom_bond_atom_site_label_2
_geom_bond_distance
C1 O4 1.228(3)
C1 N1 1.338(3)
C1 N2 1.352(3)
C2 N2 1.452(3)
C2 C3 1.507(4)
C2 P1 1.816(3)
C2 H2 0.98
C3 C4 1.373(4)
C3 C8 1.380(4)
C4 C5 1.373(4)
C4 H4 0.93
C5 C6 1.393(5)
C5 H5 0.93
C6 C7 1.363(5)
C6 C9 1.534(6)
C7 C8 1.379(4)
C7 H7 0.93
C8 H8 0.93
C9 C10 1.374(6)
C9 C11 1.433(7)
C10 H10A 0.96
C10 H10B 0.96
C10 H10C 0.96
C11 H11A 0.96
C11 H11B 0.96
C11 H11C 0.96
C14 C15 1.266(6)
C14 O2 1.403(5)
C14 H14A 0.97
C14 H14B 0.97
N1 H1A 0.86
N1 H1B 0.86
N2 H2A 0.86
O1 P1 1.457(2)
O2 P1 1.560(2)
O3 C12A 1.44(5)
O3 C12B 1.47(3)
O3 P1 1.568(3)
C15 H15A 0.96
C15 H15B 0.96
C15 H15C 0.96
C12A C13A 1.14(3)
C12A H12A 0.97
C12A H12B 0.97
C13A H13A 0.96
C13A H13B 0.96
C13A H13C 0.96
C12B C13B 1.05(2)
C12B H12C 0.97
C12B H12D 0.97
C13B H13D 0.96
C13B H13E 0.96
C13B H13F 0.96

loop_
_geom_torsion_atom_site_label_1
_geom_torsion_atom_site_label_2
_geom_torsion_atom_site_label_3
_geom_torsion_atom_site_label_4
_geom_torsion
N2 C2 C3 C4 -36.7(3)
P1 C2 C3 C4 86.0(3)
N2 C2 C3 C8 146.1(3)
P1 C2 C3 C8 -91.2(3)
C8 C3 C4 C5 -0.2(5)
C2 C3 C4 C5 -177.4(3)
C3 C4 C5 C6 1.0(6)
C4 C5 C6 C7 -0.9(6)
C4 C5 C6 C9 -179.6(4)
C5 C6 C7 C8 -0.1(6)
C9 C6 C7 C8 178.5(5)
C6 C7 C8 C3 1.0(6)
C4 C3 C8 C7 -0.8(5)
C2 C3 C8 C7 176.5(3)
C7 C6 C9 C10 -42.3(10)
C5 C6 C9 C10 136.3(7)
C7 C6 C9 C11 115.9(7)
C5 C6 C9 C11 -65.5(8)
O4 C1 N2 C2 -11.9(4)
N1 C1 N2 C2 170.6(2)
C3 C2 N2 C1 -81.2(3)
P1 C2 N2 C1 154.68(19)
C15 C14 O2 P1 -169.6(7)
C14 O2 P1 O1 15.0(4)
C14 O2 P1 O3 142.9(4)
C14 O2 P1 C2 -109.7(4)
C12A O3 P1 O1 37(2)
C12B O3 P1 O1 55.5(17)
C12A O3 P1 O2 -88(2)
C12B O3 P1 O2 -70.2(17)
C12A O3 P1 C2 162(2)
C12B O3 P1 C2 179.9(17)
N2 C2 P1 O1 52.9(2)
C3 C2 P1 O1 -73.7(2)
N2 C2 P1 O2 177.85(16)
C3 C2 P1 O2 51.19(19)
N2 C2 P1 O3 -74.0(2)
C3 C2 P1 O3 159.37(18)
C12B O3 C12A C13A 52(7)
P1 O3 C12A C13A 173(4)
C12A O3 C12B C13B 156(13)
P1 O3 C12B C13B 88(4)
